data_7239834
loop_
_publ_author_name
'Kumar, Abhinav'
'Singh, Pooja'
'SINGH, AMITA'
'Singh, Ayushi'
'Singh, Ashish'
'Kociok-Kohn, Gabriele'
'Alowais, Ahmad'
'Abduh, Naaser A. Y.'
'Muddassir, Mohd.'

_publ_section_title
;
 New 1D Diorganotin(IV) Dithiolate Coordination Polymers:
 Crystallographic, Computational, Hirshfeld Surface and Thermal Analyses
;
_journal_name_full CrystEngComm
_journal_paper_doi 10.1039/C9CE01917K
_journal_year 2020
_chemical_formula_moiety 'C22 H22 N2 S4 Sn2'
_chemical_formula_sum 'C22 H22 N2 S4 Sn2'
_chemical_formula_weight 680.03
_space_group_crystal_system orthorhombic
_space_group_IT_number 29
_space_group_name_Hall 'P 2c -2ac'
_space_group_name_H-M_alt 'P c a 21'
_atom_sites_solution_hydrogens geom
_audit_block_doi 10.5517/ccdc.csd.cc243lmh
_audit_creation_method SHELXL-2018/3
_audit_update_record
;
2019-12-03 deposited with the CCDC.	2020-01-27 downloaded from the CCDC.
;
_cell_angle_alpha 90
_cell_angle_beta 90
_cell_angle_gamma 90
_cell_formula_units_Z 4
_cell_length_a 12.7459(3)
_cell_length_b 10.8694(2)
_cell_length_c 18.1443(4)
_cell_measurement_reflns_used 20533
_cell_measurement_temperature 150(2)
_cell_measurement_theta_max 30.2500
_cell_measurement_theta_min 3.9160
_cell_volume 2513.72(9)
_computing_cell_refinement 'CrysAlisPro 1.171.39.46 (Rigaku OD, 2018)'
_computing_data_collection 'CrysAlisPro 1.171.39.46 (Rigaku OD, 2018)'
_computing_data_reduction 'CrysAlisPro 1.171.39.46 (Rigaku OD, 2018)'
_computing_molecular_graphics 'ORTEP3 for Windows - Farrugia, L. J. J. Appl. Crystallogr. 1997, 30, 565'
_computing_publication_material
;
 'WinGX publication routines, Farrugia, 
 L. J., J. Appl. Crystallogr., 1999, 32, 837-838
;
_computing_structure_refinement
;
 SHELXL-2018/3 (Sheldrick, 2018)
 Sheldrick GM (2008) Acta Crystallogr A64:112--122 and 
 C. B. H\"ubschle, G. M. Sheldrick and B. Dittrich
 ShelXle: a Qt graphical user interface for SHELXL
 J. Appl. Cryst., 44, (2011) 1281-1284.
;
_computing_structure_solution
; 
 SHELXT
 Sheldrick, G. M. (2008). Acta Cryst. A64, 112-122.
;
_diffrn_ambient_environment N~2~
_diffrn_ambient_temperature 150.00(10)
_diffrn_detector 'CCD plate'
_diffrn_detector_area_resol_mean 8.0734
_diffrn_detector_type EosS2
_diffrn_measured_fraction_theta_full 0.997
_diffrn_measured_fraction_theta_max 0.938
_diffrn_measurement_device 'four-circle diffractometer'
_diffrn_measurement_device_type 'New Xcalibur, EosS2'
_diffrn_measurement_method '\w scans'
_diffrn_radiation_monochromator graphite
_diffrn_radiation_probe x-ray
_diffrn_radiation_type 'Mo K\a'
_diffrn_radiation_wavelength 0.71073
_diffrn_reflns_av_R_equivalents 0.0328
_diffrn_reflns_av_unetI/netI 0.0242
_diffrn_reflns_Laue_measured_fraction_full 0.997
_diffrn_reflns_Laue_measured_fraction_max 0.938
_diffrn_reflns_limit_h_max 17
_diffrn_reflns_limit_h_min -17
_diffrn_reflns_limit_k_max 14
_diffrn_reflns_limit_k_min -15
_diffrn_reflns_limit_l_max 25
_diffrn_reflns_limit_l_min -25
_diffrn_reflns_number 41629
_diffrn_reflns_point_group_measured_fraction_full 0.998
_diffrn_reflns_point_group_measured_fraction_max 0.910
_diffrn_reflns_theta_full 25.242
_diffrn_reflns_theta_max 30.461
_diffrn_reflns_theta_min 3.333
_diffrn_source 'fine-focus sealed X-ray tube'
_diffrn_source_type 'Enhance (Mo) X-ray Source'
_exptl_absorpt_coefficient_mu 2.332
_exptl_absorpt_correction_T_max 1.00000
_exptl_absorpt_correction_T_min 0.90904
_exptl_absorpt_correction_type multi-scan
_exptl_absorpt_process_details
;
CrysAlisPro 1.171.39.46 (Rigaku Oxford Diffraction, 2018)
Empirical absorption correction using spherical harmonics,
 implemented in SCALE3 ABSPACK scaling algorithm.
;
_exptl_crystal_colour yellow
_exptl_crystal_density_diffrn 1.797
_exptl_crystal_description block
_exptl_crystal_F_000 1328
_exptl_crystal_size_max 0.454
_exptl_crystal_size_mid 0.428
_exptl_crystal_size_min 0.407
_refine_diff_density_max 1.747
_refine_diff_density_min -0.779
_refine_diff_density_rms 0.112
_refine_ls_abs_structure_details
;
 Refined as an inversion twin.
;
_refine_ls_abs_structure_Flack 0.12(4)
_refine_ls_extinction_method none
_refine_ls_goodness_of_fit_ref 1.090
_refine_ls_hydrogen_treatment constr
_refine_ls_matrix_type full
_refine_ls_number_parameters 276
_refine_ls_number_reflns 6959
_refine_ls_number_restraints 1
_refine_ls_restrained_S_all 1.090
_refine_ls_R_factor_all 0.0340
_refine_ls_R_factor_gt 0.0310
_refine_ls_shift/su_max 0.001
_refine_ls_shift/su_mean 0.000
_refine_ls_structure_factor_coef Fsqd
_refine_ls_weighting_details 'w=1/[\s^2^(Fo^2^)+(0.0335P)^2^+3.7477P] where P=(Fo^2^+2Fc^2^)/3'
_refine_ls_weighting_scheme calc
_refine_ls_wR_factor_gt 0.0745
_refine_ls_wR_factor_ref 0.0761
_reflns_Friedel_coverage 0.885
_reflns_Friedel_fraction_full 0.998
_reflns_Friedel_fraction_max 0.881
_reflns_number_gt 6501
_reflns_number_total 6959
_reflns_threshold_expression 'I > 2\s(I)'
_cod_data_source_file c9ce01917k1.cif
_cod_data_source_block 1
_cod_database_code 7239834
_shelx_shelxl_version_number 2018/3
_shelx_space_group_comment
;
The symmetry employed for this shelxl refinement is uniquely defined
by the following loop, which should always be used as a source of
symmetry information in preference to the above space-group names.
They are only intended as comments.
;
_shelx_estimated_absorpt_t_min 0.417
_shelx_estimated_absorpt_t_max 0.450
_oxdiff_exptl_absorpt_empirical_full_min 0.866
_oxdiff_exptl_absorpt_empirical_full_max 1.163
_oxdiff_exptl_absorpt_empirical_details
;
Empirical correction (ABSPACK) includes:
- Absorption correction using spherical harmonics
- Frame scaling
;

loop_
_space_group_symop_operation_xyz
'x, y, z'
'-x, -y, z+1/2'
'x+1/2, -y, z'
'-x+1/2, y, z+1/2'

loop_
_atom_site_label
_atom_site_type_symbol
_atom_site_fract_x
_atom_site_fract_y
_atom_site_fract_z
_atom_site_U_iso_or_equiv
_atom_site_adp_type
_atom_site_occupancy
_atom_site_site_symmetry_order
_atom_site_calc_flag
_atom_site_refinement_flags_posn
_atom_site_refinement_flags_adp
Sn1 Sn 0.40397(3) 0.50645(3) 0.34962(2) 0.01419(12) Uani 1 1 d . .
Sn2 Sn 0.34771(3) 0.00745(3) 0.64983(2) 0.01523(13) Uani 1 1 d . .
N1 N 0.4665(4) 0.9021(4) 0.5635(3) 0.0250(11) Uani 1 1 d . .
N2 N 0.2779(4) 0.4058(4) 0.4338(3) 0.0240(10) Uani 1 1 d . .
S1 S 0.41460(11) 0.63899(14) 0.45780(12) 0.0201(3) Uani 1 1 d . .
S2 S 0.53716(11) 0.67345(13) 0.32149(11) 0.0186(3) Uani 1 1 d . .
S3 S 0.22578(11) 0.18503(13) 0.68195(11) 0.0193(3) Uani 1 1 d . .
S4 S 0.34205(10) 0.14510(13) 0.54325(12) 0.0190(3) Uani 1 1 d . .
C1 C 0.5072(4) 0.7283(5) 0.4094(3) 0.0149(10) Uani 1 1 d . .
C2 C 0.5458(4) 0.8348(5) 0.4397(3) 0.0156(10) Uani 1 1 d . .
C3 C 0.5013(5) 0.8699(5) 0.5083(3) 0.0197(11) Uani 1 1 d . .
C4 C 0.6259(5) 0.9210(6) 0.4104(4) 0.0196(13) Uani 1 1 d . .
C5 C 0.7095(4) 0.8803(6) 0.3670(3) 0.0192(12) Uani 1 1 d . .
H5 H 0.713705 0.796220 0.353014 0.023 Uiso 1 1 calc R U
C6 C 0.7871(5) 0.9628(6) 0.3439(4) 0.0231(12) Uani 1 1 d . .
H6 H 0.844589 0.934045 0.315458 0.028 Uiso 1 1 calc R U
C7 C 0.7805(5) 1.0853(6) 0.3623(4) 0.0299(16) Uani 1 1 d . .
H7 H 0.832023 1.141619 0.345099 0.036 Uiso 1 1 calc R U
C8 C 0.6980(5) 1.1265(6) 0.4062(4) 0.0313(15) Uani 1 1 d . .
H8 H 0.694369 1.210502 0.420456 0.038 Uiso 1 1 calc R U
C9 C 0.6215(5) 1.0448(6) 0.4290(4) 0.0253(15) Uani 1 1 d . .
H9 H 0.564669 1.073986 0.457941 0.030 Uiso 1 1 calc R U
C10 C 0.2781(5) 0.5396(7) 0.2763(4) 0.0268(13) Uani 1 1 d . .
H10A H 0.305965 0.561652 0.227677 0.040 Uiso 1 1 calc R U
H10B H 0.235046 0.607324 0.295122 0.040 Uiso 1 1 calc R U
H10C H 0.235108 0.465235 0.272012 0.040 Uiso 1 1 calc R U
C11 C 0.4913(7) 0.3376(5) 0.3518(5) 0.046(2) Uani 1 1 d . .
H11A H 0.549879 0.342894 0.316974 0.069 Uiso 1 1 calc R U
H11B H 0.445282 0.269258 0.337821 0.069 Uiso 1 1 calc R U
H11C H 0.518549 0.323660 0.401604 0.069 Uiso 1 1 calc R U
C12 C 0.2472(4) 0.3738(5) 0.4905(3) 0.0161(10) Uani 1 1 d . .
C13 C 0.2082(4) 0.3389(5) 0.5611(3) 0.0169(10) Uani 1 1 d . .
C14 C 0.1271(5) 0.4228(5) 0.5916(3) 0.0147(12) Uani 1 1 d . .
C15 C 0.1268(6) 0.5480(6) 0.5735(4) 0.0246(15) Uani 1 1 d . .
H15 H 0.181526 0.580564 0.543791 0.030 Uiso 1 1 calc R U
C16 C 0.0488(6) 0.6244(6) 0.5981(5) 0.0317(15) Uani 1 1 d . .
H16 H 0.049284 0.708666 0.584281 0.038 Uiso 1 1 calc R U
C17 C -0.0305(5) 0.5806(6) 0.6428(4) 0.0290(15) Uani 1 1 d . .
H17 H -0.084028 0.634059 0.660072 0.035 Uiso 1 1 calc R U
C18 C -0.0305(5) 0.4572(8) 0.6620(4) 0.0272(14) Uani 1 1 d . .
H18 H -0.084426 0.426407 0.693089 0.033 Uiso 1 1 calc R U
C19 C 0.0464(4) 0.3782(5) 0.6366(3) 0.0198(11) Uani 1 1 d . .
H19 H 0.044574 0.293656 0.649821 0.024 Uiso 1 1 calc R U
C20 C 0.2513(4) 0.2364(4) 0.5922(3) 0.0143(9) Uani 1 1 d . .
C21 C 0.2474(7) -0.1471(6) 0.6408(5) 0.0442(18) Uani 1 1 d . .
H21A H 0.283847 -0.213244 0.614483 0.066 Uiso 1 1 calc R U
H21B H 0.184004 -0.123985 0.613550 0.066 Uiso 1 1 calc R U
H21C H 0.227908 -0.175652 0.690166 0.066 Uiso 1 1 calc R U
C22 C 0.4743(6) 0.0145(7) 0.7247(5) 0.0340(19) Uani 1 1 d . .
H22A H 0.534954 -0.028080 0.703503 0.051 Uiso 1 1 calc R U
H22B H 0.454019 -0.025737 0.770919 0.051 Uiso 1 1 calc R U
H22C H 0.492595 0.100499 0.734502 0.051 Uiso 1 1 calc R U

loop_
_atom_site_aniso_label
_atom_site_aniso_U_11
_atom_site_aniso_U_22
_atom_site_aniso_U_33
_atom_site_aniso_U_23
_atom_site_aniso_U_13
_atom_site_aniso_U_12
Sn1 0.0148(2) 0.0138(2) 0.0140(3) -0.00044(19) -0.0014(2) 0.00043(11)
Sn2 0.0164(2) 0.0159(2) 0.0134(3) 0.0008(2) -0.0004(2) 0.00041(12)
N1 0.037(3) 0.022(2) 0.016(2) -0.0042(19) 0.002(2) 0.006(2)
N2 0.029(3) 0.024(2) 0.018(2) 0.003(2) 0.004(2) -0.004(2)
S1 0.0239(7) 0.0223(7) 0.0142(6) -0.0008(5) 0.0026(5) -0.0049(5)
S2 0.0208(6) 0.0200(6) 0.0149(6) -0.0038(5) 0.0033(5) -0.0046(5)
S3 0.0217(7) 0.0227(7) 0.0133(6) 0.0035(5) 0.0041(5) 0.0045(5)
S4 0.0229(7) 0.0203(7) 0.0139(6) 0.0009(5) 0.0037(5) 0.0037(5)
C1 0.014(2) 0.018(2) 0.012(2) -0.0011(19) -0.0015(19) 0.0027(19)
C2 0.018(2) 0.014(2) 0.015(2) -0.0021(19) 0.0005(19) 0.0005(19)
C3 0.023(3) 0.017(3) 0.019(3) -0.002(2) -0.003(2) 0.000(2)
C4 0.018(3) 0.025(3) 0.016(3) 0.004(2) -0.005(2) 0.000(2)
C5 0.020(3) 0.022(3) 0.016(3) -0.003(2) -0.001(2) -0.001(2)
C6 0.018(3) 0.031(3) 0.020(3) -0.002(3) -0.002(2) -0.005(2)
C7 0.027(3) 0.033(3) 0.030(4) 0.005(3) -0.008(3) -0.016(3)
C8 0.030(3) 0.017(3) 0.047(4) -0.005(3) -0.007(3) -0.004(2)
C9 0.020(3) 0.024(4) 0.032(4) -0.003(3) 0.000(3) 0.002(3)
C10 0.021(3) 0.043(4) 0.016(3) 0.006(3) -0.004(2) -0.003(3)
C11 0.059(5) 0.015(3) 0.063(5) 0.011(3) -0.024(4) 0.004(3)
C12 0.016(2) 0.015(2) 0.017(3) 0.001(2) 0.003(2) -0.002(2)
C13 0.020(3) 0.018(2) 0.013(2) 0.001(2) -0.0002(19) -0.003(2)
C14 0.013(2) 0.016(3) 0.016(3) -0.001(2) -0.004(2) 0.002(2)
C15 0.022(3) 0.023(4) 0.029(4) 0.009(3) -0.001(3) 0.000(3)
C16 0.033(4) 0.018(3) 0.044(4) -0.002(3) -0.008(3) 0.008(3)
C17 0.025(3) 0.034(3) 0.028(4) -0.012(3) -0.007(3) 0.010(3)
C18 0.018(3) 0.045(4) 0.018(3) 0.003(3) 0.000(2) 0.007(3)
C19 0.017(3) 0.021(3) 0.021(3) -0.001(2) 0.000(2) 0.003(2)
C20 0.015(2) 0.017(2) 0.010(2) -0.0022(19) 0.0029(19) -0.002(2)
C21 0.054(4) 0.027(3) 0.052(5) -0.002(3) 0.009(4) -0.020(3)
C22 0.026(4) 0.057(5) 0.019(3) -0.012(3) -0.010(3) 0.016(3)

loop_
_atom_type_symbol
_atom_type_description
_atom_type_scat_dispersion_real
_atom_type_scat_dispersion_imag
_atom_type_scat_source
C C 0.0033 0.0016 'International Tables Vol C Tables 4.2.6.8 and 6.1.1.4'
H H 0.0000 0.0000 'International Tables Vol C Tables 4.2.6.8 and 6.1.1.4'
N N 0.0061 0.0033 'International Tables Vol C Tables 4.2.6.8 and 6.1.1.4'
S S 0.1246 0.1234 'International Tables Vol C Tables 4.2.6.8 and 6.1.1.4'
Sn Sn -0.6537 1.4246 'International Tables Vol C Tables 4.2.6.8 and 6.1.1.4'

loop_
_geom_angle_atom_site_label_1
_geom_angle_atom_site_label_2
_geom_angle_atom_site_label_3
_geom_angle
_geom_angle_site_symmetry_1
_geom_angle_site_symmetry_3
C10 Sn1 C11 123.4(3) . .
C10 Sn1 S1 116.6(2) . .
C11 Sn1 S1 117.5(2) . .
C10 Sn1 N2 88.3(2) . .
C11 Sn1 N2 87.0(3) . .
S1 Sn1 N2 78.49(13) . .
C10 Sn1 S2 105.0(2) . .
C11 Sn1 S2 105.6(2) . .
S1 Sn1 S2 72.67(5) . .
N2 Sn1 S2 151.14(14) . .
C22 Sn2 C21 122.7(3) . .
C22 Sn2 S4 120.6(3) . .
C21 Sn2 S4 114.0(2) . .
C22 Sn2 N1 87.5(2) . 1_545
C21 Sn2 N1 87.3(3) . 1_545
S4 Sn2 N1 78.43(13) . 1_545
C22 Sn2 S3 107.0(2) . .
C21 Sn2 S3 104.5(2) . .
S4 Sn2 S3 72.50(5) . .
N1 Sn2 S3 150.93(14) 1_545 .
C3 N1 Sn2 159.0(5) . 1_565
C12 N2 Sn1 154.7(4) . .
C1 S1 Sn1 87.77(18) . .
C1 S2 Sn1 85.08(19) . .
C20 S3 Sn2 85.16(18) . .
C20 S4 Sn2 88.03(17) . .
C2 C1 S2 125.2(4) . .
C2 C1 S1 120.3(4) . .
S2 C1 S1 114.5(3) . .
C1 C2 C3 115.8(5) . .
C1 C2 C4 129.5(5) . .
C3 C2 C4 114.7(5) . .
N1 C3 C2 177.8(6) . .
C9 C4 C5 118.3(6) . .
C9 C4 C2 119.9(6) . .
C5 C4 C2 121.8(6) . .
C4 C5 C6 120.3(6) . .
C4 C5 H5 119.8 . .
C6 C5 H5 119.8 . .
C7 C6 C5 120.4(6) . .
C7 C6 H6 119.8 . .
C5 C6 H6 119.8 . .
C6 C7 C8 119.7(6) . .
C6 C7 H7 120.2 . .
C8 C7 H7 120.2 . .
C9 C8 C7 119.8(6) . .
C9 C8 H8 120.1 . .
C7 C8 H8 120.1 . .
C8 C9 C4 121.5(6) . .
C8 C9 H9 119.3 . .
C4 C9 H9 119.3 . .
Sn1 C10 H10A 109.5 . .
Sn1 C10 H10B 109.5 . .
H10A C10 H10B 109.5 . .
Sn1 C10 H10C 109.5 . .
H10A C10 H10C 109.5 . .
H10B C10 H10C 109.5 . .
Sn1 C11 H11A 109.5 . .
Sn1 C11 H11B 109.5 . .
H11A C11 H11B 109.5 . .
Sn1 C11 H11C 109.5 . .
H11A C11 H11C 109.5 . .
H11B C11 H11C 109.5 . .
N2 C12 C13 177.9(6) . .
C20 C13 C12 116.7(5) . .
C20 C13 C14 128.8(5) . .
C12 C13 C14 114.5(5) . .
C19 C14 C15 118.1(5) . .
C19 C14 C13 121.1(5) . .
C15 C14 C13 120.7(5) . .
C16 C15 C14 121.0(6) . .
C16 C15 H15 119.5 . .
C14 C15 H15 119.5 . .
C15 C16 C17 120.9(6) . .
C15 C16 H16 119.5 . .
C17 C16 H16 119.5 . .
C16 C17 C18 118.8(6) . .
C16 C17 H17 120.6 . .
C18 C17 H17 120.6 . .
C19 C18 C17 121.1(6) . .
C19 C18 H18 119.4 . .
C17 C18 H18 119.4 . .
C18 C19 C14 120.0(6) . .
C18 C19 H19 120.0 . .
C14 C19 H19 120.0 . .
C13 C20 S3 124.8(4) . .
C13 C20 S4 121.0(4) . .
S3 C20 S4 114.2(3) . .
Sn2 C21 H21A 109.5 . .
Sn2 C21 H21B 109.5 . .
H21A C21 H21B 109.5 . .
Sn2 C21 H21C 109.5 . .
H21A C21 H21C 109.5 . .
H21B C21 H21C 109.5 . .
Sn2 C22 H22A 109.5 . .
Sn2 C22 H22B 109.5 . .
H22A C22 H22B 109.5 . .
Sn2 C22 H22C 109.5 . .
H22A C22 H22C 109.5 . .
H22B C22 H22C 109.5 . .

loop_
_geom_bond_atom_site_label_1
_geom_bond_atom_site_label_2
_geom_bond_distance
_geom_bond_site_symmetry_2
Sn1 C10 2.115(6) .
Sn1 C11 2.146(6) .
Sn1 S1 2.439(2) .
Sn1 N2 2.472(5) .
Sn1 S2 2.5372(14) .
Sn2 C22 2.110(7) .
Sn2 C21 2.118(6) .
Sn2 S4 2.446(2) .
Sn2 N1 2.462(5) 1_545
Sn2 S3 2.5456(15) .
N1 C3 1.149(7) .
N2 C12 1.155(7) .
S1 C1 1.763(6) .
S2 C1 1.744(5) .
S3 C20 1.753(5) .
S4 C20 1.764(5) .
C1 C2 1.373(7) .
C2 C3 1.421(8) .
C2 C4 1.484(9) .
C4 C9 1.388(9) .
C4 C5 1.397(9) .
C5 C6 1.398(8) .
C5 H5 0.9500 .
C6 C7 1.375(9) .
C6 H6 0.9500 .
C7 C8 1.393(10) .
C7 H7 0.9500 .
C8 C9 1.382(10) .
C8 H8 0.9500 .
C9 H9 0.9500 .
C10 H10A 0.9800 .
C10 H10B 0.9800 .
C10 H10C 0.9800 .
C11 H11A 0.9800 .
C11 H11B 0.9800 .
C11 H11C 0.9800 .
C12 C13 1.424(7) .
C13 C20 1.364(7) .
C13 C14 1.485(8) .
C14 C19 1.400(8) .
C14 C15 1.401(9) .
C15 C16 1.370(10) .
C15 H15 0.9500 .
C16 C17 1.380(10) .
C16 H16 0.9500 .
C17 C18 1.385(10) .
C17 H17 0.9500 .
C18 C19 1.383(9) .
C18 H18 0.9500 .
C19 H19 0.9500 .
C21 H21A 0.9800 .
C21 H21B 0.9800 .
C21 H21C 0.9800 .
C22 H22A 0.9800 .
C22 H22B 0.9800 .
C22 H22C 0.9800 .

loop_
_geom_torsion_atom_site_label_1
_geom_torsion_atom_site_label_2
_geom_torsion_atom_site_label_3
_geom_torsion_atom_site_label_4
_geom_torsion
Sn1 S2 C1 C2 -175.4(5)
Sn1 S2 C1 S1 1.3(3)
Sn1 S1 C1 C2 175.5(4)
Sn1 S1 C1 S2 -1.3(3)
S2 C1 C2 C3 172.5(4)
S1 C1 C2 C3 -3.9(7)
S2 C1 C2 C4 -5.9(9)
S1 C1 C2 C4 177.6(5)
C1 C2 C4 C9 150.7(6)
C3 C2 C4 C9 -27.8(8)
C1 C2 C4 C5 -32.3(9)
C3 C2 C4 C5 149.3(6)
C9 C4 C5 C6 0.9(9)
C2 C4 C5 C6 -176.2(6)
C4 C5 C6 C7 -1.6(9)
C5 C6 C7 C8 2.2(10)
C6 C7 C8 C9 -2.1(10)
C7 C8 C9 C4 1.5(11)
C5 C4 C9 C8 -0.8(10)
C2 C4 C9 C8 176.3(6)
C20 C13 C14 C19 -34.1(9)
C12 C13 C14 C19 147.7(6)
C20 C13 C14 C15 148.5(6)
C12 C13 C14 C15 -29.6(7)
C19 C14 C15 C16 -1.2(10)
C13 C14 C15 C16 176.3(6)
C14 C15 C16 C17 1.5(11)
C15 C16 C17 C18 -0.6(11)
C16 C17 C18 C19 -0.6(10)
C17 C18 C19 C14 0.9(10)
C15 C14 C19 C18 0.0(9)
C13 C14 C19 C18 -177.4(5)
C12 C13 C20 S3 173.2(4)
C14 C13 C20 S3 -5.0(8)
C12 C13 C20 S4 -5.5(7)
C14 C13 C20 S4 176.4(4)
Sn2 S3 C20 C13 178.4(5)
Sn2 S3 C20 S4 -2.9(3)
Sn2 S4 C20 C13 -178.2(4)
Sn2 S4 C20 S3 3.0(3)
